data_9010479
loop_
_publ_author_name
'Swainson, I. P.'

_publ_section_title
;
 The structure of monohydrocalcite and the phase composition of the
 beachrock deposits of Lake Butler and Lake Fellmongery, South Australia
;
_journal_name_full 'American Mineralogist'
_journal_page_first 1014
_journal_page_last 1018
_journal_paper_doi 10.2138/am.2008.2825
_journal_volume 93
_journal_year 2008
_chemical_compound_source 'Lakes Butler and Fellmongery, Robe, South Australia'
_chemical_formula_sum 'C H2 Ca O4'
_chemical_name_mineral Monohydrocalcite
_space_group_IT_number 144
_symmetry_space_group_name_Hall 'P 31'
_symmetry_space_group_name_H-M 'P 31'
_cell_angle_alpha 90
_cell_angle_beta 90
_cell_angle_gamma 120
_cell_formula_units_Z 9
_cell_length_a 10.5547
_cell_length_b 10.5547
_cell_length_c 7.5644
_cell_volume 729.788
_database_code_amcsd 0004611
_exptl_crystal_density_diffrn 2.419
_cod_original_formula_sum 'Ca C O4 H2'
_cod_database_code 9010479

loop_
_space_group_symop_operation_xyz
x,y,z
-y,x-y,1/3+z
-x+y,-x,2/3+z

loop_
_atom_site_label
_atom_site_fract_x
_atom_site_fract_y
_atom_site_fract_z
_atom_site_U_iso_or_equiv
_atom_site_type_symbol
_atom_site_attached_hydrogens
Ca1 0.18110 0.09580 0.33333 0.01130 Ca 0
Ca2 0.85060 0.42570 0.34020 0.01130 Ca 0
Ca3 0.51740 0.75510 0.35710 0.01130 Ca 0
C1 0.10030 0.18350 0.96900 0.00970 C 0
C2 0.74630 0.51620 0.04910 0.00970 C 0
C3 0.41770 0.84850 0.06080 0.00970 C 0
O1 0.20200 0.24500 0.08600 0.01230 O 0
O2 0.06800 0.05730 0.90500 0.01230 O 0
O3 0.03100 0.24850 0.91500 0.01230 O 0
O4 0.88480 0.58900 0.08300 0.01230 O 0
O5 0.66390 0.39240 0.12700 0.01230 O 0
O6 0.69000 0.56700 -0.06300 0.01230 O 0
O7 0.55860 0.91700 0.07600 0.01230 O 0
O8 0.33860 0.73060 0.15100 0.01230 O 0
O9 0.35600 0.89800 0.95600 0.01230 O 0
Ow1 0.40100 0.19500 0.84100 0.00920 O 0
Ow2 0.06900 0.54200 0.84900 0.01030 O 0
Ow3 0.73000 0.85800 0.83700 0.01030 O 0
H1 0.35000 0.22500 0.92200 0.03200 H 0
H2 0.32700 0.13000 0.76000 0.03200 H 0
H3 0.00400 0.46400 0.77100 0.03200 H 0
H4 0.00900 0.57800 0.89900 0.03200 H 0
H5 0.66300 0.79300 0.75000 0.03200 H 0
H6 0.67200 0.88500 0.90900 0.03200 H 0

loop_
_cod_changelog_entry_id
_cod_changelog_entry_author
_cod_changelog_entry_date
_cod_changelog_entry_text
1
;cod-tools version 3.8.0
Id: cif_guess_AMCSD_atom_types 9581 2023-05-17 12:35:41Z saulius
;
2023-05-18T08:43:23+03:00
;Derived atom types and hydrogen counts
from atom names that follow the AMCSD naming convention
(Wat == water, O-H == hydroxyl).
;

loop_
_cod_related_entry_id
_cod_related_entry_database
_cod_related_entry_code
1 AMCSD 0004611
